data_4069843
loop_
_publ_author_name
'Streubel, Rainer'
'\"Ozbolat-Sch\"on, Aysel'
'Bode, Maren'
'Daniels, J\"org'
'Schnakenburg, Gregor'
'Teixidor, Francesc'
'Vinas, Clara'
'Vaca, Albert'
'Pepiol, Ariadna'
'Farr\`as, Pau'

_publ_section_title
;
 Investigations on the Reactivity of Li/Cl Phosphinidenoid Tungsten
 Complexes toward Various Iodine Compounds
;
_journal_issue 20
_journal_name_full Organometallics
_journal_page_first 6031
_journal_paper_doi 10.1021/om900443v
_journal_volume 28
_journal_year 2009
_chemical_formula_sum 'C28 H28 I O5 P Si2 W'
_chemical_formula_weight 842.4
_chemical_name_systematic
;
 ?
;
_space_group_IT_number 14
_symmetry_cell_setting monoclinic
_symmetry_space_group_name_Hall '-P 2yn'
_symmetry_space_group_name_H-M 'P 1 21/n 1'
_atom_sites_solution_hydrogens geom
_atom_sites_solution_primary direct
_atom_sites_solution_secondary difmap
_audit_conform_dict_location ftp://ftp.iucr.org/pub/cif_core.dic
_audit_conform_dict_name cif_core.dic
_audit_conform_dict_version 2.3
_audit_creation_date 2008-05-30T12:28:51-00:00
_audit_creation_method 'WinGX routine CIF_UPDATE'
_cell_angle_alpha 90
_cell_angle_beta 91.404(2)
_cell_angle_gamma 90
_cell_formula_units_Z 4
_cell_length_a 12.4156(3)
_cell_length_b 14.4943(5)
_cell_length_c 17.6597(5)
_cell_measurement_reflns_used 78866
_cell_measurement_temperature 100(2)
_cell_measurement_theta_max 27.485
_cell_measurement_theta_min 0.998
_cell_volume 3177.00(16)
_computing_cell_refinement 'HKL Scalepack (Otwinowski & Minor 1997)'
_computing_data_collection 'Collect (Bruker AXS BV, 1997-2004)'
_computing_data_reduction 'HKL Denzo and Scalepack (Otwinowski & Minor 1997)'
_computing_structure_refinement 'SHELXL-97 (Sheldrick, 1997)'
_diffrn_ambient_temperature 100(2)
_diffrn_detector 'CCD plate'
_diffrn_detector_area_resol_mean 9
_diffrn_measured_fraction_theta_full 0.98
_diffrn_measured_fraction_theta_max 0.98
_diffrn_measurement_device '95mm CCD camera on \k-goniostat'
_diffrn_measurement_device_type KappaCCD
_diffrn_measurement_method 'CCD rotation images, thick slices'
_diffrn_orient_matrix_type 'by Bruker AXS Collect from scalepack cell'
_diffrn_orient_matrix_UB_11 0.628083E-1
_diffrn_orient_matrix_UB_12 -0.236524E-1
_diffrn_orient_matrix_UB_13 -0.285961E-1
_diffrn_orient_matrix_UB_21 -0.458232E-1
_diffrn_orient_matrix_UB_22 -0.25642E-2
_diffrn_orient_matrix_UB_23 -0.473176E-1
_diffrn_orient_matrix_UB_31 0.211248E-1
_diffrn_orient_matrix_UB_32 0.647614E-1
_diffrn_orient_matrix_UB_33 -0.123175E-1
_diffrn_radiation_monochromator graphite
_diffrn_radiation_probe x-ray
_diffrn_radiation_type MoK\a
_diffrn_radiation_wavelength 0.71073
_diffrn_reflns_av_R_equivalents 0.0535
_diffrn_reflns_av_unetI/netI 0.0336
_diffrn_reflns_limit_h_max 16
_diffrn_reflns_limit_h_min -16
_diffrn_reflns_limit_k_max 18
_diffrn_reflns_limit_k_min -18
_diffrn_reflns_limit_l_max 22
_diffrn_reflns_limit_l_min -22
_diffrn_reflns_number 31420
_diffrn_reflns_theta_full 27.51
_diffrn_reflns_theta_max 27.51
_diffrn_reflns_theta_min 2.31
_diffrn_source 'Enraf Nonius FR590'
_exptl_absorpt_coefficient_mu 4.767
_exptl_absorpt_correction_T_max 0.3696
_exptl_absorpt_correction_T_min 0.2022
_exptl_absorpt_correction_type multi-scan
_exptl_absorpt_process_details
;
        [c.f. r.h. blessing, acta cryst. (1995), a51, 33-38]
;
_exptl_crystal_colour colourless
_exptl_crystal_density_diffrn 1.761
_exptl_crystal_density_method 'not measured'
_exptl_crystal_description fragment
_exptl_crystal_F_000 1624
_exptl_crystal_size_max 0.44
_exptl_crystal_size_mid 0.4
_exptl_crystal_size_min 0.39
_refine_diff_density_max 1.726
_refine_diff_density_min -1.684
_refine_diff_density_rms 0.146
_refine_ls_extinction_method none
_refine_ls_goodness_of_fit_ref 1.084
_refine_ls_hydrogen_treatment constr
_refine_ls_matrix_type full
_refine_ls_number_parameters 349
_refine_ls_number_reflns 7154
_refine_ls_number_restraints 0
_refine_ls_restrained_S_all 1.084
_refine_ls_R_factor_all 0.0298
_refine_ls_R_factor_gt 0.0263
_refine_ls_shift/su_max 0.003
_refine_ls_shift/su_mean 0
_refine_ls_structure_factor_coef Fsqd
_refine_ls_weighting_details 'calc w=1/[\s^2^(Fo^2^)+(0.0373P)^2^+1.7487P] where P=(Fo^2^+2Fc^2^)/3'
_refine_ls_weighting_scheme calc
_refine_ls_wR_factor_gt 0.0673
_refine_ls_wR_factor_ref 0.0685
_reflns_number_gt 6523
_reflns_number_total 7154
_reflns_threshold_expression >2sigma(I)
_cod_data_source_file om900443v_si_002.cif
_cod_data_source_block joerg185
_cod_original_sg_symbol_H-M P21/n
_cod_database_code 4069843

loop_
_symmetry_equiv_pos_as_xyz
'x, y, z'
'-x+1/2, y+1/2, -z+1/2'
'-x, -y, -z'
'x-1/2, -y-1/2, z-1/2'

loop_
_atom_site_label
_atom_site_type_symbol
_atom_site_fract_x
_atom_site_fract_y
_atom_site_fract_z
_atom_site_U_iso_or_equiv
_atom_site_adp_type
_atom_site_occupancy
_atom_site_symmetry_multiplicity
_atom_site_calc_flag
_atom_site_refinement_flags
W W 0.676350(9) 0.609681(9) 0.929595(7) 0.01526(5) Uani 1 1 d .
I I 0.709229(16) 0.485439(14) 0.713788(11) 0.01799(6) Uani 1 1 d .
P P 0.67935(6) 0.67864(5) 0.79728(4) 0.01234(15) Uani 1 1 d .
Si1 Si 0.49102(7) 0.61365(6) 0.68589(5) 0.01597(18) Uani 1 1 d .
Si2 Si 0.71872(7) 0.67830(6) 0.61815(5) 0.01532(17) Uani 1 1 d .
C1 C 0.6455(2) 0.6260(2) 0.70368(17) 0.0127(6) Uani 1 1 d .
C2 C 0.4235(2) 0.5837(2) 0.77457(19) 0.0226(7) Uani 1 1 d .
H2A H 0.346 0.5767 0.7644 0.034 Uiso 1 1 calc R
H2B H 0.4358 0.6329 0.8119 0.034 Uiso 1 1 calc R
H2C H 0.453 0.5256 0.7945 0.034 Uiso 1 1 calc R
C3 C 0.4571(3) 0.5205(2) 0.6161(2) 0.0250(7) Uani 1 1 d .
H3A H 0.4972 0.4644 0.6296 0.037 Uiso 1 1 calc R
H3B H 0.4767 0.5405 0.5652 0.037 Uiso 1 1 calc R
H3C H 0.3796 0.5078 0.6168 0.037 Uiso 1 1 calc R
C4 C 0.4330(2) 0.7242(2) 0.64752(19) 0.0222(7) Uani 1 1 d .
H4A H 0.3542 0.7202 0.6459 0.033 Uiso 1 1 calc R
H4B H 0.4589 0.7346 0.5963 0.033 Uiso 1 1 calc R
H4C H 0.4556 0.7755 0.6803 0.033 Uiso 1 1 calc R
C5 C 0.6990(3) 0.8055(2) 0.61639(19) 0.0222(7) Uani 1 1 d .
H5A H 0.7337 0.8329 0.6615 0.033 Uiso 1 1 calc R
H5B H 0.6218 0.8195 0.6159 0.033 Uiso 1 1 calc R
H5C H 0.7312 0.8312 0.5708 0.033 Uiso 1 1 calc R
C6 C 0.8659(3) 0.6528(2) 0.61674(19) 0.0231(7) Uani 1 1 d .
H6A H 0.9028 0.7019 0.5895 0.035 Uiso 1 1 calc R
H6B H 0.8774 0.5937 0.5912 0.035 Uiso 1 1 calc R
H6C H 0.8947 0.6494 0.6688 0.035 Uiso 1 1 calc R
C7 C 0.6603(3) 0.6258(2) 0.52922(19) 0.0256(7) Uani 1 1 d .
H7A H 0.7047 0.6428 0.4863 0.038 Uiso 1 1 calc R
H7B H 0.5868 0.6488 0.5205 0.038 Uiso 1 1 calc R
H7C H 0.6588 0.5585 0.5344 0.038 Uiso 1 1 calc R
C8 C 0.8125(2) 0.7192(2) 0.79011(17) 0.0171(6) Uani 1 1 d .
C9 C 0.9067(2) 0.7369(2) 0.79814(17) 0.0173(6) Uani 1 1 d .
C10 C 1.0206(2) 0.7536(2) 0.80670(18) 0.0175(6) Uani 1 1 d .
C11 C 1.0741(3) 0.8091(2) 0.7553(2) 0.0239(7) Uani 1 1 d .
H11 H 1.0352 0.8388 0.7152 0.029 Uiso 1 1 calc R
C12 C 1.1850(3) 0.8206(3) 0.7634(2) 0.0288(8) Uani 1 1 d .
H12 H 1.2221 0.8592 0.7293 0.035 Uiso 1 1 calc R
C13 C 1.2413(3) 0.7762(2) 0.8207(2) 0.0265(8) Uani 1 1 d .
H13 H 1.3172 0.7836 0.8252 0.032 Uiso 1 1 calc R
C14 C 1.1889(3) 0.7212(3) 0.8715(2) 0.0272(8) Uani 1 1 d .
H14 H 1.2286 0.6911 0.9109 0.033 Uiso 1 1 calc R
C15 C 1.0784(3) 0.7098(2) 0.86510(19) 0.0232(7) Uani 1 1 d .
H15 H 1.0421 0.6722 0.9004 0.028 Uiso 1 1 calc R
C16 C 0.6049(2) 0.7821(2) 0.79808(17) 0.0150(6) Uani 1 1 d .
C17 C 0.5495(2) 0.8478(2) 0.81248(17) 0.0167(6) Uani 1 1 d .
C18 C 0.4815(2) 0.9245(2) 0.83054(18) 0.0157(6) Uani 1 1 d .
C19 C 0.4454(2) 0.9863(2) 0.7752(2) 0.0206(7) Uani 1 1 d .
H19 H 0.466 0.9787 0.7242 0.025 Uiso 1 1 calc R
C20 C 0.3794(3) 1.0589(2) 0.7948(2) 0.0252(7) Uani 1 1 d .
H20 H 0.355 1.1012 0.7571 0.03 Uiso 1 1 calc R
C21 C 0.3490(2) 1.0701(2) 0.8686(2) 0.0254(8) Uani 1 1 d .
H21 H 0.3038 1.1204 0.8814 0.03 Uiso 1 1 calc R
C22 C 0.3833(3) 1.0094(2) 0.9242(2) 0.0232(7) Uani 1 1 d .
H22 H 0.3616 1.0174 0.975 0.028 Uiso 1 1 calc R
C23 C 0.4499(2) 0.9360(2) 0.90519(18) 0.0189(6) Uani 1 1 d .
H23 H 0.4738 0.8938 0.9432 0.023 Uiso 1 1 calc R
C24 C 0.6925(3) 0.5684(3) 1.0371(2) 0.0263(8) Uani 1 1 d .
C25 C 0.5288(3) 0.6669(2) 0.94834(18) 0.0207(7) Uani 1 1 d .
C26 C 0.6025(2) 0.4866(2) 0.90520(18) 0.0198(7) Uani 1 1 d .
C27 C 0.8244(3) 0.5532(2) 0.91043(18) 0.0207(7) Uani 1 1 d .
C28 C 0.7434(3) 0.7336(3) 0.95989(18) 0.0237(7) Uani 1 1 d .
O1 O 0.7049(2) 0.5454(2) 1.09874(14) 0.0419(7) Uani 1 1 d .
O2 O 0.44743(19) 0.69906(18) 0.95884(14) 0.0300(6) Uani 1 1 d .
O3 O 0.55943(19) 0.41797(17) 0.89617(14) 0.0257(5) Uani 1 1 d .
O4 O 0.90748(18) 0.52273(17) 0.90134(16) 0.0302(6) Uani 1 1 d .
O5 O 0.7785(2) 0.80254(19) 0.97917(15) 0.0393(7) Uani 1 1 d .

loop_
_atom_site_aniso_label
_atom_site_aniso_U_11
_atom_site_aniso_U_22
_atom_site_aniso_U_33
_atom_site_aniso_U_23
_atom_site_aniso_U_13
_atom_site_aniso_U_12
W 0.01571(8) 0.01874(8) 0.01140(8) 0.00121(4) 0.00173(5) 0.00091(4)
I 0.02312(11) 0.01324(11) 0.01775(11) 0.00016(7) 0.00331(8) 0.00325(7)
P 0.0118(3) 0.0133(4) 0.0119(4) -0.0006(3) 0.0009(3) -0.0005(3)
Si1 0.0139(4) 0.0180(5) 0.0159(4) -0.0020(3) -0.0008(3) -0.0022(3)
Si2 0.0177(4) 0.0159(4) 0.0125(4) -0.0002(3) 0.0025(3) -0.0004(3)
C1 0.0146(14) 0.0119(15) 0.0118(14) -0.0005(11) 0.0012(11) 0.0004(11)
C2 0.0144(15) 0.0255(18) 0.0278(18) -0.0005(14) -0.0052(13) -0.0030(13)
C3 0.0242(17) 0.0277(19) 0.0230(18) -0.0069(14) -0.0007(14) -0.0059(14)
C4 0.0184(15) 0.0241(18) 0.0239(17) 0.0003(14) -0.0043(13) 0.0015(13)
C5 0.0248(16) 0.0207(17) 0.0214(17) 0.0035(13) 0.0038(13) -0.0042(13)
C6 0.0210(16) 0.0297(19) 0.0187(16) -0.0013(14) 0.0019(13) 0.0014(14)
C7 0.0328(19) 0.030(2) 0.0146(16) 0.0005(14) 0.0022(14) -0.0022(15)
C8 0.0183(15) 0.0205(17) 0.0124(15) 0.0000(12) 0.0005(11) 0.0018(12)
C9 0.0185(15) 0.0175(16) 0.0159(15) -0.0012(12) 0.0014(12) -0.0006(12)
C10 0.0131(14) 0.0186(17) 0.0209(16) -0.0055(12) 0.0018(12) -0.0017(12)
C11 0.0178(15) 0.0206(18) 0.0335(19) 0.0018(14) 0.0031(14) 0.0004(13)
C12 0.0189(16) 0.026(2) 0.041(2) 0.0016(16) 0.0086(15) -0.0058(14)
C13 0.0135(14) 0.0279(19) 0.038(2) -0.0105(16) 0.0001(14) -0.0039(13)
C14 0.0186(16) 0.038(2) 0.0245(18) -0.0057(15) -0.0043(13) -0.0023(14)
C15 0.0186(15) 0.031(2) 0.0199(17) -0.0030(14) 0.0009(12) -0.0054(13)
C16 0.0134(13) 0.0190(17) 0.0125(14) 0.0009(12) 0.0003(11) -0.0022(12)
C17 0.0155(14) 0.0170(17) 0.0175(15) 0.0006(12) -0.0013(11) -0.0050(12)
C18 0.0103(13) 0.0145(15) 0.0224(16) 0.0003(12) 0.0022(11) -0.0031(11)
C19 0.0169(15) 0.0221(18) 0.0227(17) 0.0009(13) 0.0022(13) -0.0033(12)
C20 0.0164(15) 0.0219(19) 0.037(2) 0.0090(15) -0.0006(14) 0.0018(13)
C21 0.0130(14) 0.0210(18) 0.042(2) -0.0038(15) 0.0042(14) 0.0032(13)
C22 0.0199(16) 0.0249(19) 0.0252(18) -0.0041(14) 0.0075(14) -0.0003(13)
C23 0.0191(15) 0.0179(17) 0.0198(16) -0.0006(13) 0.0032(12) 0.0012(12)
C24 0.0240(17) 0.032(2) 0.0226(18) 0.0035(15) 0.0044(14) -0.0010(15)
C25 0.0261(17) 0.0234(18) 0.0128(15) 0.0008(13) 0.0028(12) 0.0040(13)
C26 0.0170(15) 0.0266(19) 0.0161(16) 0.0071(13) 0.0045(12) 0.0057(13)
C27 0.0227(16) 0.0187(17) 0.0207(17) 0.0018(13) -0.0004(13) -0.0014(13)
C28 0.0303(17) 0.0263(19) 0.0146(16) -0.0011(14) 0.0018(13) -0.0003(15)
O1 0.0471(17) 0.062(2) 0.0167(13) 0.0139(13) -0.0018(12) -0.0033(15)
O2 0.0281(13) 0.0365(15) 0.0257(13) 0.0016(11) 0.0068(10) 0.0114(11)
O3 0.0247(12) 0.0234(13) 0.0291(13) 0.0031(11) 0.0013(10) -0.0041(10)
O4 0.0177(12) 0.0293(14) 0.0437(16) 0.0034(12) 0.0017(11) 0.0048(10)
O5 0.0562(18) 0.0322(16) 0.0290(15) -0.0092(12) -0.0067(13) -0.0100(13)

loop_
_atom_type_symbol
_atom_type_description
_atom_type_scat_dispersion_real
_atom_type_scat_dispersion_imag
_atom_type_scat_source
C C 0.0033 0.0016 'International Tables Vol C Tables 4.2.6.8 and 6.1.1.4'
H H 0 0 'International Tables Vol C Tables 4.2.6.8 and 6.1.1.4'
O O 0.0106 0.006 'International Tables Vol C Tables 4.2.6.8 and 6.1.1.4'
P P 0.1023 0.0942 'International Tables Vol C Tables 4.2.6.8 and 6.1.1.4'
Si Si 0.0817 0.0704 'International Tables Vol C Tables 4.2.6.8 and 6.1.1.4'
W W -0.849 6.8722 'International Tables Vol C Tables 4.2.6.8 and 6.1.1.4'
I I -0.4742 1.8119 'International Tables Vol C Tables 4.2.6.8 and 6.1.1.4'

loop_
_exptl_crystal_face_index_h
_exptl_crystal_face_index_k
_exptl_crystal_face_index_l
_exptl_crystal_face_perp_dist
0 1 0 0.174
0 -1 0 0.212
-1 0 1 0.203
1 -1 -1 0.167
1 0 2 0.2
-1 0 -2 0.24
2 -1 -13 0.21
10 -1 1 0.237
-2 1 13 0.193
-18 2 -3 0.208
6 -1 -6 0.26

loop_
_geom_angle_atom_site_label_1
_geom_angle_atom_site_label_2
_geom_angle_atom_site_label_3
_geom_angle
C24 W C25 92.14(13)
C24 W C28 89.07(14)
C25 W C28 87.80(14)
C24 W C26 88.46(14)
C25 W C26 89.39(13)
C28 W C26 176.19(12)
C24 W C27 88.14(13)
C25 W C27 179.59(13)
C28 W C27 91.90(13)
C26 W C27 90.93(13)
C24 W P 171.33(10)
C25 W P 91.30(9)
C28 W P 83.11(9)
C26 W P 99.54(9)
C27 W P 88.38(9)
C8 P C16 102.12(14)
C8 P C1 105.35(14)
C16 P C1 104.45(14)
C8 P W 103.42(10)
C16 P W 107.92(10)
C1 P W 130.35(10)
C2 Si1 C3 106.87(16)
C2 Si1 C4 109.21(15)
C3 Si1 C4 107.47(16)
C2 Si1 C1 110.54(14)
C3 Si1 C1 112.23(14)
C4 Si1 C1 110.38(14)
C5 Si2 C6 108.95(16)
C5 Si2 C7 109.87(16)
C6 Si2 C7 105.52(16)
C5 Si2 C1 109.72(14)
C6 Si2 C1 114.29(14)
C7 Si2 C1 108.37(14)
P C1 Si2 115.63(15)
P C1 Si1 112.43(15)
Si2 C1 Si1 112.94(15)
P C1 I 103.66(14)
Si2 C1 I 104.62(13)
Si1 C1 I 106.29(13)
Si1 C2 H2A 109.5
Si1 C2 H2B 109.5
H2A C2 H2B 109.5
Si1 C2 H2C 109.5
H2A C2 H2C 109.5
H2B C2 H2C 109.5
Si1 C3 H3A 109.5
Si1 C3 H3B 109.5
H3A C3 H3B 109.5
Si1 C3 H3C 109.5
H3A C3 H3C 109.5
H3B C3 H3C 109.5
Si1 C4 H4A 109.5
Si1 C4 H4B 109.5
H4A C4 H4B 109.5
Si1 C4 H4C 109.5
H4A C4 H4C 109.5
H4B C4 H4C 109.5
Si2 C5 H5A 109.5
Si2 C5 H5B 109.5
H5A C5 H5B 109.5
Si2 C5 H5C 109.5
H5A C5 H5C 109.5
H5B C5 H5C 109.5
Si2 C6 H6A 109.5
Si2 C6 H6B 109.5
H6A C6 H6B 109.5
Si2 C6 H6C 109.5
H6A C6 H6C 109.5
H6B C6 H6C 109.5
Si2 C7 H7A 109.5
Si2 C7 H7B 109.5
H7A C7 H7B 109.5
Si2 C7 H7C 109.5
H7A C7 H7C 109.5
H7B C7 H7C 109.5
C9 C8 P 167.0(3)
C8 C9 C10 177.3(3)
C11 C10 C15 120.0(3)
C11 C10 C9 120.8(3)
C15 C10 C9 119.2(3)
C12 C11 C10 119.2(3)
C12 C11 H11 120.4
C10 C11 H11 120.4
C13 C12 C11 120.2(3)
C13 C12 H12 119.9
C11 C12 H12 119.9
C12 C13 C14 120.7(3)
C12 C13 H13 119.6
C14 C13 H13 119.6
C13 C14 C15 120.0(3)
C13 C14 H14 120
C15 C14 H14 120
C14 C15 C10 119.8(3)
C14 C15 H15 120.1
C10 C15 H15 120.1
C17 C16 P 167.5(3)
C16 C17 C18 178.5(3)
C19 C18 C23 119.5(3)
C19 C18 C17 121.6(3)
C23 C18 C17 118.9(3)
C20 C19 C18 119.8(3)
C20 C19 H19 120.1
C18 C19 H19 120.1
C21 C20 C19 120.4(3)
C21 C20 H20 119.8
C19 C20 H20 119.8
C20 C21 C22 120.8(3)
C20 C21 H21 119.6
C22 C21 H21 119.6
C21 C22 C23 119.4(3)
C21 C22 H22 120.3
C23 C22 H22 120.3
C22 C23 C18 120.1(3)
C22 C23 H23 120
C18 C23 H23 120
O1 C24 W 178.0(3)
O2 C25 W 179.6(3)
O3 C26 W 175.7(3)
O4 C27 W 178.4(3)
O5 C28 W 177.4(3)

loop_
_geom_bond_atom_site_label_1
_geom_bond_atom_site_label_2
_geom_bond_distance
W C24 1.996(3)
W C25 2.045(3)
W C28 2.046(4)
W C26 2.046(4)
W C27 2.048(3)
W P 2.5426(8)
I C1 2.191(3)
P C8 1.762(3)
P C16 1.762(3)
P C1 1.859(3)
Si1 C2 1.846(3)
Si1 C3 1.870(3)
Si1 C4 1.876(3)
Si1 C1 1.945(3)
Si2 C5 1.860(3)
Si2 C6 1.865(3)
Si2 C7 1.875(4)
Si2 C1 1.936(3)
C2 H2A 0.98
C2 H2B 0.98
C2 H2C 0.98
C3 H3A 0.98
C3 H3B 0.98
C3 H3C 0.98
C4 H4A 0.98
C4 H4B 0.98
C4 H4C 0.98
C5 H5A 0.98
C5 H5B 0.98
C5 H5C 0.98
C6 H6A 0.98
C6 H6B 0.98
C6 H6C 0.98
C7 H7A 0.98
C7 H7B 0.98
C7 H7C 0.98
C8 C9 1.202(4)
C9 C10 1.440(4)
C10 C11 1.393(5)
C10 C15 1.395(5)
C11 C12 1.392(4)
C11 H11 0.95
C12 C13 1.374(5)
C12 H12 0.95
C13 C14 1.375(5)
C13 H13 0.95
C14 C15 1.383(4)
C14 H14 0.95
C15 H15 0.95
C16 C17 1.205(4)
C17 C18 1.436(4)
C18 C19 1.392(4)
C18 C23 1.395(4)
C19 C20 1.382(5)
C19 H19 0.95
C20 C21 1.375(5)
C20 H20 0.95
C21 C22 1.378(5)
C21 H21 0.95
C22 C23 1.393(4)
C22 H22 0.95
C23 H23 0.95
C24 O1 1.145(4)
C25 O2 1.132(4)
C26 O3 1.140(4)
C27 O4 1.137(4)
C28 O5 1.138(4)

loop_
_geom_torsion_atom_site_label_1
_geom_torsion_atom_site_label_2
_geom_torsion_atom_site_label_3
_geom_torsion_atom_site_label_4
_geom_torsion
C24 W P C8 24.2(7)
C25 W P C8 137.48(14)
C28 W P C8 49.84(15)
C26 W P C8 -132.93(14)
C27 W P C8 -42.26(14)
C24 W P C16 -83.5(7)
C25 W P C16 29.78(14)
C28 W P C16 -57.85(14)
C26 W P C16 119.37(13)
C27 W P C16 -149.96(14)
C24 W P C1 148.2(7)
C25 W P C1 -98.47(16)
C28 W P C1 173.90(16)
C26 W P C1 -8.88(15)
C27 W P C1 81.79(16)
C8 P C1 Si2 -29.0(2)
C16 P C1 Si2 78.18(18)
W P C1 Si2 -152.32(9)
C8 P C1 Si1 -160.77(15)
C16 P C1 Si1 -53.57(18)
W P C1 Si1 75.93(18)
C8 P C1 I 84.87(15)
C16 P C1 I -167.94(13)
W P C1 I -38.44(17)
C5 Si2 C1 P -53.0(2)
C6 Si2 C1 P 69.7(2)
C7 Si2 C1 P -172.92(17)
C5 Si2 C1 Si1 78.56(18)
C6 Si2 C1 Si1 -158.75(16)
C7 Si2 C1 Si1 -41.4(2)
C5 Si2 C1 I -166.28(14)
C6 Si2 C1 I -43.59(18)
C7 Si2 C1 I 73.75(17)
C2 Si1 C1 P -36.7(2)
C3 Si1 C1 P -155.86(16)
C4 Si1 C1 P 84.28(19)
C2 Si1 C1 Si2 -169.73(16)
C3 Si1 C1 Si2 71.1(2)
C4 Si1 C1 Si2 -48.8(2)
C2 Si1 C1 I 76.11(17)
C3 Si1 C1 I -43.10(19)
C4 Si1 C1 I -162.96(14)
C16 P C8 C9 123.7(13)
C1 P C8 C9 -127.4(13)
W P C8 C9 11.7(13)
P C8 C9 C10 73(8)
C8 C9 C10 C11 108(7)
C8 C9 C10 C15 -69(7)
C15 C10 C11 C12 -0.4(5)
C9 C10 C11 C12 -177.2(3)
C10 C11 C12 C13 1.1(5)
C11 C12 C13 C14 -1.1(6)
C12 C13 C14 C15 0.2(5)
C13 C14 C15 C10 0.5(5)
C11 C10 C15 C14 -0.4(5)
C9 C10 C15 C14 176.4(3)
C8 P C16 C17 -114.4(12)
C1 P C16 C17 136.0(12)
W P C16 C17 -5.8(13)
P C16 C17 C18 -44(14)
C16 C17 C18 C19 -125(13)
C16 C17 C18 C23 54(13)
C23 C18 C19 C20 0.5(5)
C17 C18 C19 C20 179.6(3)
C18 C19 C20 C21 -0.2(5)
C19 C20 C21 C22 -0.2(5)
C20 C21 C22 C23 0.3(5)
C21 C22 C23 C18 0.0(5)
C19 C18 C23 C22 -0.5(5)
C17 C18 C23 C22 -179.5(3)
C25 W C24 O1 -141(10)
C28 W C24 O1 -53(10)
C26 W C24 O1 129(10)
C27 W C24 O1 38(10)
P W C24 O1 -28(11)
C24 W C25 O2 9E1(5)
C28 W C25 O2 -0E1(5)
C26 W C25 O2 18E1(10)
C27 W C25 O2 -5E1(6)
P W C25 O2 -8E1(5)
C24 W C26 O3 28(4)
C25 W C26 O3 -65(4)
C28 W C26 O3 -22(5)
C27 W C26 O3 116(4)
P W C26 O3 -156(4)
C24 W C27 O4 -43(11)
C25 W C27 O4 9E1(2)
C28 W C27 O4 46(11)
C26 W C27 O4 -131(11)
P W C27 O4 129(11)
C24 W C28 O5 -41(7)
C25 W C28 O5 51(7)
C26 W C28 O5 9(9)
C27 W C28 O5 -129(7)
P W C28 O5 143(7)
